data_4070541
loop_
_publ_author_name
'Krempner, Clemens'
'K\"ockerling, Martin'

_publ_section_title
;
 Nanoscale Double-Core Oligosilane Dendrimers: Synthesis, Structure, and
 Electronic Properties
;
_journal_issue 3
_journal_name_full Organometallics
_journal_page_first 346
_journal_paper_doi 10.1021/om700544e
_journal_volume 27
_journal_year 2008
_chemical_formula_moiety 'C58 H174 Si28'
_chemical_formula_sum 'C58 H174 Si28'
_chemical_formula_weight 1658.414
_chemical_melting_point 452
_chemical_name_systematic
;
1,1,1,2,3,3,4,5,5,7,7,8,8,10,10,11,12,12,13,14,14,14-Eicosamethyl-
2,6,6,9,9,13-hexakis(trimethylsilyl)-4,11-
bis[1',1',2?,3',3',3'-hexaamethyl-2'-
bis(trimethylsilyl)-trisilanyl]tetradecasilane 
;
_space_group_IT_number 15
_symmetry_cell_setting monoclinic
_symmetry_space_group_name_Hall '-C 2yc'
_symmetry_space_group_name_H-M 'C 1 2/c 1'
_atom_sites_solution_hydrogens geom
_atom_sites_solution_primary direct
_atom_sites_solution_secondary difmap
_audit_creation_method 'ct.exe (M. K\"ockerling, 1996)'
_cell_angle_alpha 90.00
_cell_angle_beta 111.040(6)
_cell_angle_gamma 90.00
_cell_formula_units_Z 4
_cell_length_a 24.622(2)
_cell_length_b 14.719(2)
_cell_length_c 32.450(3)
_cell_measurement_reflns_used 7630
_cell_measurement_temperature 173(2)
_cell_measurement_theta_max 21.09
_cell_measurement_theta_min 2.32
_cell_volume 10976(2)
_computing_cell_refinement 'Bruker SMART'
_computing_data_collection 'Bruker SMART'
_computing_data_reduction 'Bruker SAINT'
_computing_molecular_graphics 'Bruker SHELXTL'
_computing_publication_material 'Bruker SHELXTL'
_computing_structure_refinement 'SHELXL-97 (Sheldrick, 1997)'
_computing_structure_solution 'SHELXS-97 (Sheldrick, 1990)'
_diffrn_ambient_temperature 173(2)
_diffrn_measured_fraction_theta_full 0.966
_diffrn_measured_fraction_theta_max 0.966
_diffrn_measurement_device_type 'CCD area detector'
_diffrn_measurement_method 'phi and omega scans'
_diffrn_radiation_monochromator graphite
_diffrn_radiation_source 'fine-focus sealed tube'
_diffrn_radiation_type MoK\a
_diffrn_radiation_wavelength 0.71073
_diffrn_reflns_av_R_equivalents 0.1094
_diffrn_reflns_av_sigmaI/netI 0.1621
_diffrn_reflns_limit_h_max 32
_diffrn_reflns_limit_h_min -32
_diffrn_reflns_limit_k_max 20
_diffrn_reflns_limit_k_min -20
_diffrn_reflns_limit_l_max 42
_diffrn_reflns_limit_l_min -43
_diffrn_reflns_number 90565
_diffrn_reflns_theta_full 29.13
_diffrn_reflns_theta_max 29.13
_diffrn_reflns_theta_min 1.80
_exptl_absorpt_coefficient_mu 0.345
_exptl_absorpt_correction_T_max 1.00000
_exptl_absorpt_correction_T_min 0.85265
_exptl_absorpt_correction_type multi-scan
_exptl_absorpt_process_details Sadabs
_exptl_crystal_colour white
_exptl_crystal_density_diffrn 1.004
_exptl_crystal_density_method 'not measured'
_exptl_crystal_description block
_exptl_crystal_F_000 3656
_exptl_crystal_size_max 0.21
_exptl_crystal_size_mid 0.18
_exptl_crystal_size_min 0.04
_refine_diff_density_max 1.774
_refine_diff_density_min -0.534
_refine_diff_density_rms 0.076
_refine_ls_extinction_method none
_refine_ls_goodness_of_fit_ref 0.904
_refine_ls_hydrogen_treatment constr
_refine_ls_matrix_type full
_refine_ls_number_parameters 388
_refine_ls_number_reflns 14297
_refine_ls_number_restraints 0
_refine_ls_restrained_S_all 0.904
_refine_ls_R_factor_all 0.1998
_refine_ls_R_factor_gt 0.0650
_refine_ls_shift/su_max 0.000
_refine_ls_shift/su_mean 0.000
_refine_ls_structure_factor_coef Fsqd
_refine_ls_weighting_details 'calc w=1/[\s^2^(Fo^2^)+(0.0921P)^2^+0.0000P] where P=(Fo^2^+2Fc^2^)/3'
_refine_ls_weighting_scheme calc
_refine_ls_wR_factor_gt 0.1546
_refine_ls_wR_factor_ref 0.1819
_reflns_number_gt 5948
_reflns_number_total 14297
_reflns_threshold_expression >2sigma(I)
_cod_data_source_file om700544e-file002.cif
_cod_data_source_block CK1091-Si28C58H174
_cod_depositor_comments
;
The following automatic conversions were performed:

'_symmetry_cell_setting' value 'Monoclinic' changed to 'monoclinic'
according to /home/saulius/struct/CIF-dictionaries/cif_core.dic
dictionary named 'cif_core.dic' version 2.4.1 from 2010-06-29.

Automatic conversion script
Id: cif_fix_values 1715 2011-07-08 13:25:40Z adriana 
;
_cod_original_cell_volume 10977(2)
_cod_original_sg_symbol_H-M 'C 2/c'
_cod_database_code 4070541

loop_
_symmetry_equiv_pos_as_xyz
'x, y, z'
'-x, y, -z+1/2'
'x+1/2, y+1/2, z'
'-x+1/2, y+1/2, -z+1/2'
'-x, -y, -z'
'x, -y, z-1/2'
'-x+1/2, -y+1/2, -z'
'x+1/2, -y+1/2, z-1/2'

loop_
_atom_site_label
_atom_site_type_symbol
_atom_site_fract_x
_atom_site_fract_y
_atom_site_fract_z
_atom_site_U_iso_or_equiv
_atom_site_adp_type
_atom_site_occupancy
_atom_site_symmetry_multiplicity
_atom_site_calc_flag
_atom_site_refinement_flags
Si1 Si 0.48929(4) 0.26182(7) 0.21119(3) 0.0386(3) Uani 1 1 d .
Si2 Si 0.39050(4) 0.24246(7) 0.16200(3) 0.0335(2) Uani 1 1 d .
Si3 Si 0.32819(4) 0.34453(7) 0.18101(3) 0.0355(3) Uani 1 1 d .
Si4 Si 0.22674(4) 0.35789(7) 0.13833(3) 0.0324(2) Uani 1 1 d .
Si5 Si 0.19955(4) 0.51178(7) 0.14270(3) 0.0388(3) Uani 1 1 d .
Si6 Si 0.21033(4) 0.60815(7) 0.08779(3) 0.0391(3) Uani 1 1 d .
Si7 Si 0.22382(7) 0.75704(9) 0.11379(5) 0.0792(5) Uani 1 1 d .
Si8 Si 0.17187(4) 0.26908(7) 0.17078(3) 0.0415(3) Uani 1 1 d .
Si9 Si 0.07462(4) 0.23619(7) 0.12580(4) 0.0439(3) Uani 1 1 d .
Si10 Si 0.02360(5) 0.21107(9) 0.17350(5) 0.0632(4) Uani 1 1 d .
Si11 Si 0.39331(5) 0.28017(8) 0.09146(3) 0.0472(3) Uani 1 1 d .
Si12 Si 0.36130(5) 0.08945(7) 0.15552(4) 0.0557(3) Uani 1 1 d .
Si13 Si 0.12500(5) 0.60809(8) 0.02376(4) 0.0540(3) Uani 1 1 d .
Si14 Si 0.06464(5) 0.10681(8) 0.08089(4) 0.0547(3) Uani 1 1 d .
C1 C 0.53198(17) 0.1671(3) 0.19845(13) 0.0608(12) Uani 1 1 d .
H1A H 0.5729 0.1719 0.2178 0.091 Uiso 1 1 calc R
H1B H 0.5289 0.1714 0.1676 0.091 Uiso 1 1 calc R
H1C H 0.5164 0.1085 0.2034 0.091 Uiso 1 1 calc R
C2 C 0.51402(17) 0.3740(3) 0.19580(15) 0.0629(13) Uani 1 1 d .
H2A H 0.5544 0.3855 0.2150 0.094 Uiso 1 1 calc R
H2B H 0.4891 0.4228 0.1995 0.094 Uiso 1 1 calc R
H2C H 0.5114 0.3719 0.1650 0.094 Uiso 1 1 calc R
C3 C 0.36374(16) 0.4594(3) 0.18422(15) 0.0594(12) Uani 1 1 d .
H3A H 0.4054 0.4545 0.2017 0.089 Uiso 1 1 calc R
H3B H 0.3458 0.5030 0.1983 0.089 Uiso 1 1 calc R
H3C H 0.3585 0.4804 0.1544 0.089 Uiso 1 1 calc R
C4 C 0.33160(16) 0.3164(3) 0.23852(12) 0.0607(12) Uani 1 1 d .
H4A H 0.3723 0.3099 0.2580 0.091 Uiso 1 1 calc R
H4B H 0.3108 0.2593 0.2380 0.091 Uiso 1 1 calc R
H4C H 0.3134 0.3654 0.2494 0.091 Uiso 1 1 calc R
C5 C 0.20599(16) 0.3255(2) 0.07828(11) 0.0401(9) Uani 1 1 d .
H5A H 0.1639 0.3328 0.0632 0.060 Uiso 1 1 calc R
H5B H 0.2168 0.2621 0.0761 0.060 Uiso 1 1 calc R
H5C H 0.2265 0.3649 0.0644 0.060 Uiso 1 1 calc R
C6 C 0.23905(18) 0.5567(3) 0.20033(12) 0.0593(12) Uani 1 1 d .
H6A H 0.2278 0.6200 0.2021 0.089 Uiso 1 1 calc R
H6B H 0.2811 0.5532 0.2072 0.089 Uiso 1 1 calc R
H6C H 0.2287 0.5200 0.2216 0.089 Uiso 1 1 calc R
C7 C 0.11988(16) 0.5222(3) 0.13515(14) 0.0567(11) Uani 1 1 d .
H7A H 0.1102 0.5862 0.1371 0.085 Uiso 1 1 calc R
H7B H 0.1123 0.4875 0.1583 0.085 Uiso 1 1 calc R
H7C H 0.0959 0.4981 0.1061 0.085 Uiso 1 1 calc R
C8 C 0.27326(18) 0.5807(3) 0.06967(16) 0.0713(14) Uani 1 1 d .
H8A H 0.2740 0.6242 0.0470 0.107 Uiso 1 1 calc R
H8B H 0.2686 0.5190 0.0575 0.107 Uiso 1 1 calc R
H8C H 0.3098 0.5847 0.0951 0.107 Uiso 1 1 calc R
C9 C 0.3036(3) 0.7689(4) 0.1506(2) 0.125(3) Uani 1 1 d .
H9A H 0.3109 0.8310 0.1622 0.188 Uiso 1 1 calc R
H9B H 0.3282 0.7561 0.1333 0.188 Uiso 1 1 calc R
H9C H 0.3127 0.7258 0.1752 0.188 Uiso 1 1 calc R
C10 C 0.2072(3) 0.8409(3) 0.06758(19) 0.109(2) Uani 1 1 d .
H10A H 0.2133 0.9027 0.0797 0.164 Uiso 1 1 calc R
H10B H 0.1667 0.8339 0.0478 0.164 Uiso 1 1 calc R
H10C H 0.2331 0.8301 0.0511 0.164 Uiso 1 1 calc R
C11 C 0.1781(3) 0.7880(4) 0.14694(18) 0.109(2) Uani 1 1 d .
H11A H 0.1859 0.8512 0.1569 0.164 Uiso 1 1 calc R
H11B H 0.1877 0.7479 0.1727 0.164 Uiso 1 1 calc R
H11C H 0.1369 0.7812 0.1287 0.164 Uiso 1 1 calc R
C12 C 0.20366(18) 0.1525(3) 0.18905(15) 0.0636(13) Uani 1 1 d .
H12A H 0.1791 0.1197 0.2021 0.095 Uiso 1 1 calc R
H12B H 0.2430 0.1588 0.2111 0.095 Uiso 1 1 calc R
H12C H 0.2053 0.1188 0.1635 0.095 Uiso 1 1 calc R
C13 C 0.17356(18) 0.3293(3) 0.22270(12) 0.0625(12) Uani 1 1 d .
H13A H 0.1512 0.2942 0.2368 0.094 Uiso 1 1 calc R
H13B H 0.1564 0.3899 0.2151 0.094 Uiso 1 1 calc R
H13C H 0.2139 0.3350 0.2431 0.094 Uiso 1 1 calc R
C14 C 0.03335(18) 0.3298(3) 0.08693(14) 0.0658(13) Uani 1 1 d .
H14A H -0.0062 0.3090 0.0700 0.099 Uiso 1 1 calc R
H14B H 0.0534 0.3450 0.0667 0.099 Uiso 1 1 calc R
H14C H 0.0315 0.3838 0.1041 0.099 Uiso 1 1 calc R
C15 C 0.0641(2) 0.1364(3) 0.22109(16) 0.0782(15) Uani 1 1 d .
H15A H 0.0410 0.1281 0.2399 0.117 Uiso 1 1 calc R
H15B H 0.1014 0.1647 0.2383 0.117 Uiso 1 1 calc R
H15C H 0.0711 0.0773 0.2101 0.117 Uiso 1 1 calc R
C16 C -0.0489(2) 0.1555(4) 0.14302(19) 0.0999(19) Uani 1 1 d .
H16A H -0.0695 0.1455 0.1634 0.150 Uiso 1 1 calc R
H16B H -0.0426 0.0972 0.1309 0.150 Uiso 1 1 calc R
H16C H -0.0722 0.1952 0.1189 0.150 Uiso 1 1 calc R
C17 C 0.0091(2) 0.3221(4) 0.19440(19) 0.0971(18) Uani 1 1 d .
H17A H -0.0122 0.3124 0.2144 0.146 Uiso 1 1 calc R
H17B H -0.0143 0.3599 0.1695 0.146 Uiso 1 1 calc R
H17C H 0.0460 0.3527 0.2103 0.146 Uiso 1 1 calc R
C18 C 0.46035(19) 0.2379(4) 0.08365(15) 0.0821(16) Uani 1 1 d .
H18A H 0.4594 0.2552 0.0542 0.123 Uiso 1 1 calc R
H18B H 0.4622 0.1716 0.0865 0.123 Uiso 1 1 calc R
H18C H 0.4947 0.2647 0.1061 0.123 Uiso 1 1 calc R
C19 C 0.3891(2) 0.4054(3) 0.08150(16) 0.0857(16) Uani 1 1 d .
H19A H 0.3904 0.4178 0.0522 0.129 Uiso 1 1 calc R
H19B H 0.4221 0.4352 0.1040 0.129 Uiso 1 1 calc R
H19C H 0.3526 0.4288 0.0831 0.129 Uiso 1 1 calc R
C20 C 0.3303(2) 0.2289(4) 0.04557(13) 0.0786(15) Uani 1 1 d .
H20A H 0.3328 0.2457 0.0171 0.118 Uiso 1 1 calc R
H20B H 0.2937 0.2517 0.0472 0.118 Uiso 1 1 calc R
H20C H 0.3316 0.1626 0.0485 0.118 Uiso 1 1 calc R
C21 C 0.4047(2) 0.0196(3) 0.13038(17) 0.0891(18) Uani 1 1 d .
H21A H 0.3916 -0.0437 0.1281 0.134 Uiso 1 1 calc R
H21B H 0.4460 0.0229 0.1490 0.134 Uiso 1 1 calc R
H21C H 0.3992 0.0430 0.1009 0.134 Uiso 1 1 calc R
C22 C 0.3676(2) 0.0355(3) 0.20865(15) 0.0918(18) Uani 1 1 d .
H22A H 0.3547 -0.0278 0.2034 0.138 Uiso 1 1 calc R
H22B H 0.3431 0.0684 0.2218 0.138 Uiso 1 1 calc R
H22C H 0.4082 0.0375 0.2289 0.138 Uiso 1 1 calc R
C23 C 0.28391(19) 0.0814(3) 0.11738(15) 0.0737(14) Uani 1 1 d .
H23A H 0.2714 0.0178 0.1145 0.111 Uiso 1 1 calc R
H23B H 0.2803 0.1051 0.0883 0.111 Uiso 1 1 calc R
H23C H 0.2593 0.1172 0.1293 0.111 Uiso 1 1 calc R
C24 C 0.09560(19) 0.4948(3) 0.00361(14) 0.0683(13) Uani 1 1 d .
H24A H 0.0604 0.5012 -0.0228 0.102 Uiso 1 1 calc R
H24B H 0.0859 0.4630 0.0266 0.102 Uiso 1 1 calc R
H24C H 0.1248 0.4598 -0.0037 0.102 Uiso 1 1 calc R
C25 C 0.06724(19) 0.6742(4) 0.03492(15) 0.0802(16) Uani 1 1 d .
H25A H 0.0318 0.6744 0.0085 0.120 Uiso 1 1 calc R
H25B H 0.0805 0.7368 0.0427 0.120 Uiso 1 1 calc R
H25C H 0.0590 0.6462 0.0594 0.120 Uiso 1 1 calc R
C26 C 0.1439(2) 0.6637(3) -0.02213(13) 0.0660(13) Uani 1 1 d .
H26A H 0.1093 0.6649 -0.0492 0.099 Uiso 1 1 calc R
H26B H 0.1748 0.6290 -0.0273 0.099 Uiso 1 1 calc R
H26C H 0.1573 0.7260 -0.0136 0.099 Uiso 1 1 calc R
C27 C 0.0788(2) -0.0004(3) 0.11363(17) 0.0845(16) Uani 1 1 d .
H27A H 0.0742 -0.0524 0.0938 0.127 Uiso 1 1 calc R
H27B H 0.0511 -0.0057 0.1289 0.127 Uiso 1 1 calc R
H27C H 0.1185 0.0004 0.1354 0.127 Uiso 1 1 calc R
C28 C 0.1134(2) 0.1090(4) 0.04858(16) 0.0853(16) Uani 1 1 d .
H28A H 0.1074 0.0538 0.0306 0.128 Uiso 1 1 calc R
H28B H 0.1540 0.1119 0.0688 0.128 Uiso 1 1 calc R
H28C H 0.1045 0.1624 0.0293 0.128 Uiso 1 1 calc R
C29 C -0.0120(2) 0.1023(3) 0.04060(18) 0.0905(18) Uani 1 1 d .
H29A H -0.0169 0.0487 0.0217 0.136 Uiso 1 1 calc R
H29B H -0.0203 0.1573 0.0223 0.136 Uiso 1 1 calc R
H29C H -0.0388 0.0985 0.0567 0.136 Uiso 1 1 calc R

loop_
_atom_site_aniso_label
_atom_site_aniso_U_11
_atom_site_aniso_U_22
_atom_site_aniso_U_33
_atom_site_aniso_U_23
_atom_site_aniso_U_13
_atom_site_aniso_U_12
Si1 0.0319(5) 0.0446(6) 0.0347(6) 0.0048(5) 0.0063(4) 0.0023(5)
Si2 0.0310(5) 0.0360(5) 0.0308(5) -0.0008(4) 0.0078(4) 0.0006(4)
Si3 0.0286(5) 0.0449(6) 0.0313(5) -0.0052(4) 0.0086(4) -0.0022(5)
Si4 0.0292(5) 0.0409(6) 0.0252(5) 0.0003(4) 0.0074(4) -0.0014(4)
Si5 0.0383(6) 0.0445(6) 0.0320(6) -0.0040(4) 0.0106(4) 0.0057(5)
Si6 0.0388(6) 0.0393(6) 0.0371(6) -0.0030(4) 0.0111(5) 0.0043(5)
Si7 0.1099(12) 0.0463(8) 0.0718(10) -0.0132(7) 0.0210(9) -0.0018(8)
Si8 0.0328(6) 0.0585(7) 0.0315(6) 0.0117(5) 0.0094(4) 0.0011(5)
Si9 0.0327(6) 0.0504(7) 0.0459(6) 0.0157(5) 0.0110(5) -0.0001(5)
Si10 0.0476(7) 0.0762(9) 0.0766(9) 0.0253(7) 0.0352(7) 0.0080(7)
Si11 0.0424(6) 0.0680(8) 0.0313(6) 0.0010(5) 0.0135(5) 0.0104(6)
Si12 0.0622(8) 0.0383(6) 0.0545(7) -0.0048(5) 0.0062(6) -0.0059(6)
Si13 0.0510(7) 0.0636(8) 0.0430(7) 0.0028(6) 0.0116(5) 0.0029(6)
Si14 0.0469(7) 0.0551(7) 0.0569(8) 0.0066(6) 0.0121(6) -0.0101(6)
C1 0.043(2) 0.090(3) 0.046(3) -0.003(2) 0.011(2) 0.022(2)
C2 0.042(2) 0.068(3) 0.068(3) 0.021(2) 0.007(2) -0.007(2)
C3 0.040(2) 0.048(3) 0.085(3) -0.021(2) 0.016(2) -0.007(2)
C4 0.039(2) 0.107(4) 0.030(2) -0.002(2) 0.0041(18) 0.004(2)
C5 0.050(2) 0.042(2) 0.0286(19) 0.0003(16) 0.0140(17) -0.0034(18)
C6 0.070(3) 0.069(3) 0.034(2) -0.014(2) 0.013(2) 0.010(2)
C7 0.054(3) 0.064(3) 0.059(3) 0.003(2) 0.028(2) 0.016(2)
C8 0.060(3) 0.075(3) 0.082(4) 0.012(3) 0.028(3) 0.013(3)
C9 0.128(5) 0.097(5) 0.124(6) -0.049(4) 0.012(4) -0.041(4)
C10 0.159(6) 0.042(3) 0.105(5) 0.002(3) 0.021(4) -0.020(3)
C11 0.162(6) 0.076(4) 0.089(4) -0.023(3) 0.045(4) 0.045(4)
C12 0.050(3) 0.074(3) 0.066(3) 0.035(2) 0.019(2) 0.012(2)
C13 0.057(3) 0.098(4) 0.036(2) 0.001(2) 0.020(2) -0.009(3)
C14 0.051(3) 0.063(3) 0.065(3) 0.028(2) -0.002(2) -0.002(2)
C15 0.078(3) 0.090(4) 0.085(4) 0.039(3) 0.052(3) 0.013(3)
C16 0.056(3) 0.132(5) 0.122(5) 0.018(4) 0.045(3) -0.008(3)
C17 0.096(4) 0.109(4) 0.109(5) 0.020(4) 0.064(4) 0.036(4)
C18 0.067(3) 0.133(5) 0.057(3) 0.009(3) 0.036(3) 0.032(3)
C19 0.116(4) 0.090(4) 0.056(3) 0.022(3) 0.038(3) 0.019(3)
C20 0.062(3) 0.136(5) 0.034(2) -0.012(3) 0.012(2) 0.010(3)
C21 0.096(4) 0.052(3) 0.100(4) -0.023(3) 0.011(3) 0.018(3)
C22 0.125(5) 0.054(3) 0.070(3) 0.009(2) 0.004(3) -0.029(3)
C23 0.075(3) 0.067(3) 0.072(3) -0.012(2) 0.018(3) -0.024(3)
C24 0.069(3) 0.078(3) 0.046(3) -0.001(2) 0.006(2) -0.009(3)
C25 0.062(3) 0.104(4) 0.065(3) 0.021(3) 0.011(3) 0.034(3)
C26 0.070(3) 0.077(3) 0.048(3) 0.010(2) 0.018(2) 0.005(3)
C27 0.102(4) 0.058(3) 0.099(4) 0.013(3) 0.044(3) 0.008(3)
C28 0.090(4) 0.106(4) 0.064(3) -0.023(3) 0.033(3) -0.042(3)
C29 0.060(3) 0.077(4) 0.107(4) -0.012(3) -0.004(3) -0.015(3)

loop_
_atom_type_symbol
_atom_type_description
_atom_type_scat_dispersion_real
_atom_type_scat_dispersion_imag
_atom_type_scat_source
C C 0.0033 0.0016 'International Tables Vol C Tables 4.2.6.8 and 6.1.1.4'
H H 0.0000 0.0000 'International Tables Vol C Tables 4.2.6.8 and 6.1.1.4'
Si Si 0.0817 0.0704 'International Tables Vol C Tables 4.2.6.8 and 6.1.1.4'

loop_
_geom_angle_atom_site_label_1
_geom_angle_atom_site_label_2
_geom_angle_atom_site_label_3
_geom_angle
_geom_angle_site_symmetry_1
_geom_angle_site_symmetry_3
C1 Si1 C2 109.4(2) . .
C1 Si1 Si1 107.68(13) . 2_655
C2 Si1 Si1 108.05(15) . 2_655
C1 Si1 Si2 106.19(13) . .
C2 Si1 Si2 105.90(13) . .
Si1 Si1 Si2 119.37(7) 2_655 .
Si12 Si2 Si11 104.54(6) . .
Si12 Si2 Si3 115.01(6) . .
Si11 Si2 Si3 110.24(5) . .
Si12 Si2 Si1 112.19(5) . .
Si11 Si2 Si1 103.86(5) . .
Si3 Si2 Si1 110.25(5) . .
C4 Si3 C3 106.7(2) . .
C4 Si3 Si2 108.32(15) . .
C3 Si3 Si2 104.49(13) . .
C4 Si3 Si4 104.93(12) . .
C3 Si3 Si4 108.98(13) . .
Si2 Si3 Si4 122.57(5) . .
C5 Si4 Si8 109.37(12) . .
C5 Si4 Si5 108.89(12) . .
Si8 Si4 Si5 106.25(5) . .
C5 Si4 Si3 114.59(12) . .
Si8 Si4 Si3 109.85(5) . .
Si5 Si4 Si3 107.55(5) . .
C6 Si5 C7 103.94(19) . .
C6 Si5 Si6 112.25(15) . .
C7 Si5 Si6 104.19(14) . .
C6 Si5 Si4 109.61(13) . .
C7 Si5 Si4 111.68(14) . .
Si6 Si5 Si4 114.56(5) . .
C8 Si6 Si7 106.73(16) . .
C8 Si6 Si13 107.20(16) . .
Si7 Si6 Si13 106.54(6) . .
C8 Si6 Si5 115.65(15) . .
Si7 Si6 Si5 109.35(6) . .
Si13 Si6 Si5 110.91(6) . .
C10 Si7 C11 107.3(3) . .
C10 Si7 C9 108.7(3) . .
C11 Si7 C9 108.3(3) . .
C10 Si7 Si6 111.66(17) . .
C11 Si7 Si6 113.6(2) . .
C9 Si7 Si6 107.12(19) . .
C12 Si8 C13 105.8(2) . .
C12 Si8 Si9 102.79(14) . .
C13 Si8 Si9 109.85(14) . .
C12 Si8 Si4 113.59(14) . .
C13 Si8 Si4 107.61(14) . .
Si9 Si8 Si4 116.70(5) . .
C14 Si9 Si10 105.49(16) . .
C14 Si9 Si14 105.30(16) . .
Si10 Si9 Si14 108.60(6) . .
C14 Si9 Si8 116.33(14) . .
Si10 Si9 Si8 106.76(6) . .
Si14 Si9 Si8 113.89(6) . .
C17 Si10 C15 109.4(2) . .
C17 Si10 C16 107.6(3) . .
C15 Si10 C16 107.6(2) . .
C17 Si10 Si9 108.78(18) . .
C15 Si10 Si9 112.69(15) . .
C16 Si10 Si9 110.60(19) . .
C18 Si11 C19 107.6(2) . .
C18 Si11 C20 106.1(2) . .
C19 Si11 C20 106.3(2) . .
C18 Si11 Si2 112.69(15) . .
C19 Si11 Si2 112.18(16) . .
C20 Si11 Si2 111.58(16) . .
C22 Si12 C23 108.3(2) . .
C22 Si12 C21 107.5(2) . .
C23 Si12 C21 106.5(2) . .
C22 Si12 Si2 113.99(15) . .
C23 Si12 Si2 109.06(15) . .
C21 Si12 Si2 111.21(17) . .
C24 Si13 C25 108.2(2) . .
C24 Si13 C26 106.7(2) . .
C25 Si13 C26 110.3(2) . .
C24 Si13 Si6 115.08(14) . .
C25 Si13 Si6 109.17(16) . .
C26 Si13 Si6 107.37(15) . .
C28 Si14 C27 108.1(3) . .
C28 Si14 C29 107.5(3) . .
C27 Si14 C29 107.6(2) . .
C28 Si14 Si9 112.98(16) . .
C27 Si14 Si9 112.04(18) . .
C29 Si14 Si9 108.41(17) . .

loop_
_geom_bond_atom_site_label_1
_geom_bond_atom_site_label_2
_geom_bond_distance
_geom_bond_site_symmetry_2
Si1 C1 1.880(4) .
Si1 C2 1.888(4) .
Si1 Si1 2.381(2) 2_655
Si1 Si2 2.3996(13) .
Si2 Si12 2.3506(15) .
Si2 Si11 2.3802(15) .
Si2 Si3 2.3813(14) .
Si3 C4 1.884(4) .
Si3 C3 1.890(4) .
Si3 Si4 2.3902(13) .
Si4 C5 1.889(3) .
Si4 Si8 2.3801(14) .
Si4 Si5 2.3806(14) .
Si5 C6 1.890(4) .
Si5 C7 1.894(4) .
Si5 Si6 2.3658(15) .
Si6 C8 1.888(4) .
Si6 Si7 2.3290(16) .
Si6 Si13 2.3657(15) .
Si7 C10 1.871(5) .
Si7 C11 1.871(6) .
Si7 C9 1.905(6) .
Si8 C12 1.890(4) .
Si8 C13 1.891(4) .
Si8 Si9 2.3641(14) .
Si9 C14 1.898(4) .
Si9 Si10 2.3467(17) .
Si9 Si14 2.3565(17) .
Si10 C17 1.853(5) .
Si10 C15 1.865(4) .
Si10 C16 1.888(5) .
Si11 C18 1.865(4) .
Si11 C19 1.867(5) .
Si11 C20 1.880(4) .
Si12 C22 1.853(5) .
Si12 C23 1.866(4) .
Si12 C21 1.868(5) .
Si13 C24 1.842(4) .
Si13 C25 1.863(5) .
Si13 C26 1.898(4) .
Si14 C28 1.856(5) .
Si14 C27 1.864(5) .
Si14 C29 1.871(4) .

loop_
_geom_torsion_atom_site_label_1
_geom_torsion_atom_site_label_2
_geom_torsion_atom_site_label_3
_geom_torsion_atom_site_label_4
_geom_torsion
_geom_torsion_site_symmetry_1
C1 Si1 Si2 Si12 42.20(16) .
C2 Si1 Si2 Si12 158.44(17) .
Si1 Si1 Si2 Si12 -79.56(6) 2_655
C1 Si1 Si2 Si11 -70.13(16) .
C2 Si1 Si2 Si11 46.11(17) .
Si1 Si1 Si2 Si11 168.11(4) 2_655
C1 Si1 Si2 Si3 171.79(15) .
C2 Si1 Si2 Si3 -71.98(17) .
Si1 Si1 Si2 Si3 50.03(5) 2_655
Si12 Si2 Si3 C4 65.88(15) .
Si11 Si2 Si3 C4 -176.27(15) .
Si1 Si2 Si3 C4 -62.17(15) .
Si12 Si2 Si3 C3 179.32(15) .
Si11 Si2 Si3 C3 -62.82(15) .
Si1 Si2 Si3 C3 51.27(15) .
Si12 Si2 Si3 Si4 -56.36(8) .
Si11 Si2 Si3 Si4 61.49(8) .
Si1 Si2 Si3 Si4 175.58(5) .
C4 Si3 Si4 C5 -149.7(2) .
C3 Si3 Si4 C5 96.4(2) .
Si2 Si3 Si4 C5 -25.88(15) .
C4 Si3 Si4 Si8 -26.11(17) .
C3 Si3 Si4 Si8 -140.05(15) .
Si2 Si3 Si4 Si8 97.69(7) .
C4 Si3 Si4 Si5 89.12(17) .
C3 Si3 Si4 Si5 -24.83(16) .
Si2 Si3 Si4 Si5 -147.08(6) .
C5 Si4 Si5 C6 -162.99(19) .
Si8 Si4 Si5 C6 79.32(16) .
Si3 Si4 Si5 C6 -38.27(16) .
C5 Si4 Si5 C7 82.37(19) .
Si8 Si4 Si5 C7 -35.32(15) .
Si3 Si4 Si5 C7 -152.91(14) .
C5 Si4 Si5 Si6 -35.77(14) .
Si8 Si4 Si5 Si6 -153.47(5) .
Si3 Si4 Si5 Si6 88.94(6) .
C6 Si5 Si6 C8 92.1(2) .
C7 Si5 Si6 C8 -156.1(2) .
Si4 Si5 Si6 C8 -33.74(18) .
C6 Si5 Si6 Si7 -28.36(16) .
C7 Si5 Si6 Si7 83.48(15) .
Si4 Si5 Si6 Si7 -154.21(6) .
C6 Si5 Si6 Si13 -145.56(15) .
C7 Si5 Si6 Si13 -33.73(15) .
Si4 Si5 Si6 Si13 88.58(7) .
C8 Si6 Si7 C10 73.9(3) .
Si13 Si6 Si7 C10 -40.4(2) .
Si5 Si6 Si7 C10 -160.4(2) .
C8 Si6 Si7 C11 -164.7(3) .
Si13 Si6 Si7 C11 81.0(2) .
Si5 Si6 Si7 C11 -38.9(2) .
C8 Si6 Si7 C9 -45.1(3) .
Si13 Si6 Si7 C9 -159.4(2) .
Si5 Si6 Si7 C9 80.7(2) .
C5 Si4 Si8 C12 82.7(2) .
Si5 Si4 Si8 C12 -159.93(16) .
Si3 Si4 Si8 C12 -43.88(17) .
C5 Si4 Si8 C13 -160.58(19) .
Si5 Si4 Si8 C13 -43.21(15) .
Si3 Si4 Si8 C13 72.84(15) .
C5 Si4 Si8 Si9 -36.64(14) .
Si5 Si4 Si8 Si9 80.73(7) .
Si3 Si4 Si8 Si9 -163.22(6) .
C12 Si8 Si9 C14 -162.1(2) .
C13 Si8 Si9 C14 85.7(2) .
Si4 Si8 Si9 C14 -37.1(2) .
C12 Si8 Si9 Si10 80.50(16) .
C13 Si8 Si9 Si10 -31.72(17) .
Si4 Si8 Si9 Si10 -154.51(6) .
C12 Si8 Si9 Si14 -39.35(16) .
C13 Si8 Si9 Si14 -151.57(16) .
Si4 Si8 Si9 Si14 85.65(8) .
C14 Si9 Si10 C17 -48.0(2) .
Si14 Si9 Si10 C17 -160.43(19) .
Si8 Si9 Si10 C17 76.4(2) .
C14 Si9 Si10 C15 -169.5(2) .
Si14 Si9 Si10 C15 78.1(2) .
Si8 Si9 Si10 C15 -45.1(2) .
C14 Si9 Si10 C16 70.1(2) .
Si14 Si9 Si10 C16 -42.4(2) .
Si8 Si9 Si10 C16 -165.6(2) .
Si12 Si2 Si11 C18 -78.9(2) .
Si3 Si2 Si11 C18 156.9(2) .
Si1 Si2 Si11 C18 38.8(2) .
Si12 Si2 Si11 C19 159.41(19) .
Si3 Si2 Si11 C19 35.3(2) .
Si1 Si2 Si11 C19 -82.82(19) .
Si12 Si2 Si11 C20 40.30(18) .
Si3 Si2 Si11 C20 -83.83(18) .
Si1 Si2 Si11 C20 158.07(18) .
Si11 Si2 Si12 C22 170.0(2) .
Si3 Si2 Si12 C22 -69.0(2) .
Si1 Si2 Si12 C22 58.1(2) .
Si11 Si2 Si12 C23 -68.87(18) .
Si3 Si2 Si12 C23 52.14(18) .
Si1 Si2 Si12 C23 179.22(17) .
Si11 Si2 Si12 C21 48.23(18) .
Si3 Si2 Si12 C21 169.25(17) .
Si1 Si2 Si12 C21 -63.68(18) .
C8 Si6 Si13 C24 78.8(2) .
Si7 Si6 Si13 C24 -167.21(18) .
Si5 Si6 Si13 C24 -48.29(19) .
C8 Si6 Si13 C25 -159.4(2) .
Si7 Si6 Si13 C25 -45.39(19) .
Si5 Si6 Si13 C25 73.52(19) .
C8 Si6 Si13 C26 -39.8(2) .
Si7 Si6 Si13 C26 74.15(17) .
Si5 Si6 Si13 C26 -166.93(16) .
C14 Si9 Si14 C28 77.6(2) .
Si10 Si9 Si14 C28 -169.80(19) .
Si8 Si9 Si14 C28 -51.0(2) .
C14 Si9 Si14 C27 -160.0(2) .
Si10 Si9 Si14 C27 -47.43(19) .
Si8 Si9 Si14 C27 71.37(19) .
C14 Si9 Si14 C29 -41.4(2) .
Si10 Si9 Si14 C29 71.2(2) .
Si8 Si9 Si14 C29 -170.0(2) .
